data_1566903
loop_
_publ_author_name
'Azzam, Rasha A.'
'Elgemeie, Galal H.'
'Gad, Nagwa M.'
'Jones, Peter G.'

_publ_section_title
;
 4-Amino-5-(4-bromobenzoyl)-3-(benzo[<i>d</i>]thiazol-2-yl)-2-[(2',3',4',6'-tetra-<i>O</i>-acetyl-\b-<small>D</small>-galactopyranosyl)sulfanyl]thiophene
;
_journal_coeditor_code MW2186
_journal_issue 4
_journal_name_full IUCrData
_journal_page_first x220412
_journal_paper_doi 10.1107/S2414314622004126
_journal_volume 7
_journal_year 2022
_chemical_absolute_configuration ad
_chemical_formula_iupac 'C32 H29 Br N2 O10 S3'
_chemical_formula_moiety 'C32 H29 Br N2 O10 S3'
_chemical_formula_sum 'C32 H29 Br N2 O10 S3'
_chemical_formula_weight 777.66
_chemical_name_systematic
4-Amino-5-(4-bromobenzoyl)-3-(benzo[<i>d</i>]thiazol-2-yl)-2-[(2',3',4',6'-tetra-<i>O</i>-acetyl-\b-<i>D</i>-galactopyranosyl)sulfanyl]thiophene
_space_group_crystal_system monoclinic
_space_group_IT_number 4
_space_group_name_Hall 'P 2yb'
_space_group_name_H-M_alt 'P 1 21 1'
_atom_sites_solution_hydrogens mixed
_atom_sites_solution_primary dual
_audit_creation_method
;
Olex2 1.5
(compiled 2021.11.18 svn.ra9532c28 for OlexSys, GUI svn.r6427)
;
_cell_angle_alpha 90
_cell_angle_beta 107.8307(12)
_cell_angle_gamma 90
_cell_formula_units_Z 2
_cell_length_a 16.99261(18)
_cell_length_b 6.02635(7)
_cell_length_c 17.4076(2)
_cell_measurement_reflns_used 91570
_cell_measurement_temperature 100.00(10)
_cell_measurement_theta_max 77.4470
_cell_measurement_theta_min 2.6690
_cell_volume 1696.97(3)
_computing_cell_refinement
;
CrysAlisPro (Rigaku OD, 2021)
;
_computing_data_collection
;
CrysAlisPro (Rigaku OD, 2021)
;
_computing_data_reduction
;
CrysAlisPro (Rigaku OD, 2021)
;
_computing_molecular_graphics
;
XP (Siemens,  1994)
;
_computing_publication_material
;
<i>OLEX2</i> (Dolomanov <i>et al.</i>,  2009)
;
_computing_structure_refinement
;
<i>SHELXL2018/3</i> (Sheldrick, 2015b)
;
_computing_structure_solution
;
SHELXT (Sheldrick, 2015a)
;
_diffrn_ambient_temperature 100.00(10)
_diffrn_detector 'Hybrid Pixel Array Detector'
_diffrn_detector_area_resol_mean 10.0000
_diffrn_measured_fraction_theta_full 1.000
_diffrn_measured_fraction_theta_max 0.995
_diffrn_measurement_device 'four-circle diffractometer'
_diffrn_measurement_device_type 'XtaLAB Synergy'
_diffrn_measurement_method '\w scans'
_diffrn_radiation_monochromator mirror
_diffrn_radiation_probe x-ray
_diffrn_radiation_type 'Cu K\a'
_diffrn_radiation_wavelength 1.54184
_diffrn_reflns_av_R_equivalents 0.0321
_diffrn_reflns_av_unetI/netI 0.0099
_diffrn_reflns_limit_h_max 21
_diffrn_reflns_limit_h_min -21
_diffrn_reflns_limit_k_max 7
_diffrn_reflns_limit_k_min -7
_diffrn_reflns_limit_l_max 22
_diffrn_reflns_limit_l_min -22
_diffrn_reflns_number 107906
_diffrn_reflns_theta_full 67.684
_diffrn_reflns_theta_max 77.817
_diffrn_reflns_theta_min 2.666
_diffrn_source 'micro-focus sealed X-ray tube'
_exptl_absorpt_coefficient_mu 3.888
_exptl_absorpt_correction_T_max 1.00000
_exptl_absorpt_correction_T_min 0.78135
_exptl_absorpt_correction_type multi-scan
_exptl_absorpt_process_details
;
(CrysAlisPro; Rigaku OD, 2021)
;
_exptl_crystal_colour 'pale yellow'
_exptl_crystal_density_diffrn 1.522
_exptl_crystal_description lath
_exptl_crystal_F_000 796
_exptl_crystal_size_max 0.15
_exptl_crystal_size_mid 0.06
_exptl_crystal_size_min 0.02
_refine_diff_density_max 0.373
_refine_diff_density_min -0.718
_refine_ls_abs_structure_details
;
Flack <i>x</i> determined using 3095 quotients
[(<i>I</i>^+^)-(<i>I</i>^-^)]/[(<i>I</i>^+^)+(<i>I</i>^-^)]
(Parsons et al., 2013)
;
_refine_ls_abs_structure_Flack -0.019(7)
_refine_ls_extinction_method none
_refine_ls_goodness_of_fit_ref 1.039
_refine_ls_hydrogen_treatment mixed
_refine_ls_matrix_type full
_refine_ls_number_parameters 445
_refine_ls_number_reflns 7129
_refine_ls_number_restraints 2
_refine_ls_restrained_S_all 1.039
_refine_ls_R_factor_all 0.0234
_refine_ls_R_factor_gt 0.0232
_refine_ls_shift/su_max 0.003
_refine_ls_shift/su_mean 0.000
_refine_ls_structure_factor_coef Fsqd
_refine_ls_weighting_details 'w=1/[\s^2^(Fo^2^)+(0.0397P)^2^+0.6757P] where P=(Fo^2^+2Fc^2^)/3'
_refine_ls_weighting_scheme calc
_refine_ls_wR_factor_gt 0.0616
_refine_ls_wR_factor_ref 0.0618
_reflns_number_gt 7052
_reflns_number_total 7129
_reflns_threshold_expression 'I > 2\s(I)'
_cod_data_source_file mw2186sup1.cif
_cod_data_source_block I
_cod_database_code 1566903
_shelx_space_group_comment
;
The symmetry employed for this shelxl refinement is uniquely defined
by the following loop, which should always be used as a source of
symmetry information in preference to the above space-group names.
They are only intended as comments.
;
_shelx_estimated_absorpt_t_min 0.593
_shelx_estimated_absorpt_t_max 0.926

loop_
_space_group_symop_operation_xyz
'x, y, z'
'-x, y+1/2, -z'

loop_
_atom_site_type_symbol
_atom_site_label
_atom_site_fract_x
_atom_site_fract_y
_atom_site_fract_z
_atom_site_U_iso_or_equiv
_atom_site_adp_type
_atom_site_calc_flag
_atom_site_occupancy
_atom_site_disorder_assembly
_atom_site_disorder_group
Br Br1 1.17709(2) 0.30260(5) 0.13689(2) 0.03408(9) Uani d 1 . .
S S1 0.81796(3) 0.50666(10) 0.18829(3) 0.01870(11) Uani d 1 . .
S S2 0.51931(3) 0.50194(10) 0.15908(3) 0.01913(11) Uani d 1 . .
S S3 0.69078(3) 0.27394(9) 0.24112(3) 0.01767(11) Uani d 1 . .
O O1 0.76755(10) 0.4911(3) 0.37404(9) 0.0193(3) Uani d 1 . .
O O2 0.56621(10) 0.2394(3) 0.34351(10) 0.0210(3) Uani d 1 . .
O O3 0.64615(12) 0.2015(3) 0.51551(11) 0.0263(4) Uani d 1 . .
O O4 0.80626(10) 0.3125(3) 0.53459(9) 0.0236(3) Uani d 1 . .
O O5 0.85216(11) 0.8993(3) 0.41271(12) 0.0287(4) Uani d 1 . .
O O6 0.57638(13) -0.1299(4) 0.33101(15) 0.0391(5) Uani d 1 . .
O O7 0.55812(15) 0.4238(4) 0.55315(13) 0.0413(5) Uani d 1 . .
O O8 0.86193(15) 0.5092(5) 0.64867(13) 0.0468(6) Uani d 1 . .
O O9 0.98997(13) 0.9040(4) 0.46564(14) 0.0394(5) Uani d 1 . .
O O10 0.85254(11) 1.0388(3) 0.07162(11) 0.0243(4) Uani d 1 . .
N N1 0.54299(12) 0.8799(3) 0.09717(11) 0.0180(4) Uani d 1 . .
N N2 0.69030(12) 1.0127(4) 0.07769(12) 0.0196(4) Uani d 1 . .
H H01 0.6390(17) 1.048(6) 0.0665(18) 0.023(8) Uiso d 1 . .
H H02 0.726(2) 1.093(6) 0.065(2) 0.039(10) Uiso d 1 . .
C C2 0.71837(13) 0.4982(4) 0.19001(13) 0.0177(4) Uani d 1 . .
C C3 0.67073(14) 0.6741(4) 0.14936(13) 0.0167(4) Uani d 1 . .
C C4 0.71933(13) 0.8253(4) 0.11822(12) 0.0171(4) Uani d 1 . .
C C5 0.80082(14) 0.7495(4) 0.13255(13) 0.0188(5) Uani d 1 . .
C C6 0.58211(14) 0.7040(4) 0.13374(13) 0.0166(4) Uani d 1 . .
C C7 0.45902(14) 0.8671(4) 0.08844(13) 0.0174(4) Uani d 1 . .
C C8 0.40068(14) 1.0310(4) 0.05402(13) 0.0204(5) Uani d 1 . .
H H8 0.416201 1.161819 0.031863 0.025 Uiso calc 1 . .
C C9 0.31929(14) 0.9979(5) 0.05296(14) 0.0220(5) Uani d 1 . .
H H9 0.278981 1.108347 0.030320 0.026 Uiso calc 1 . .
C C10 0.29589(13) 0.8040(5) 0.08480(13) 0.0226(5) Uani d 1 . .
H H10 0.240008 0.785287 0.083586 0.027 Uiso calc 1 . .
C C11 0.35290(15) 0.6397(4) 0.11791(14) 0.0215(5) Uani d 1 . .
H H11 0.336876 0.507638 0.138925 0.026 Uiso calc 1 . .
C C12 0.43461(14) 0.6732(4) 0.11962(13) 0.0186(4) Uani d 1 . .
C C13 0.86263(14) 0.8523(4) 0.10269(14) 0.0196(5) Uani d 1 . .
C C21 0.93984(14) 0.7229(4) 0.10924(14) 0.0192(5) Uani d 1 . .
C C22 0.93411(14) 0.5116(4) 0.07541(14) 0.0214(5) Uani d 1 . .
H H22 0.881300 0.450400 0.048610 0.026 Uiso calc 1 . .
C C23 1.00516(15) 0.3892(4) 0.08054(15) 0.0221(5) Uani d 1 . .
H H23 1.001565 0.247432 0.055855 0.026 Uiso calc 1 . .
C C24 1.08128(14) 0.4797(5) 0.12261(15) 0.0241(5) Uani d 1 . .
C C25 1.08860(15) 0.6910(5) 0.15573(16) 0.0248(5) Uani d 1 . .
H H25 1.141475 0.750716 0.183250 0.030 Uiso calc 1 . .
C C26 1.01739(14) 0.8141(5) 0.14802(14) 0.0219(5) Uani d 1 . .
H H26 1.021491 0.960444 0.169162 0.026 Uiso calc 1 . .
C C31 0.68674(14) 0.4215(4) 0.33099(14) 0.0177(4) Uani d 1 . .
H H31 0.649650 0.553540 0.315148 0.021 Uiso calc 1 . .
C C32 0.65357(13) 0.2649(4) 0.38322(13) 0.0189(5) Uani d 1 . .
H H32 0.682566 0.118429 0.390455 0.023 Uiso calc 1 . .
C C33 0.66127(15) 0.3731(4) 0.46429(14) 0.0211(5) Uani d 1 . .
H H33 0.617097 0.488234 0.456146 0.025 Uiso calc 1 . .
C C34 0.74480(15) 0.4824(4) 0.50439(14) 0.0225(5) Uani d 1 . .
H H34 0.740969 0.577656 0.550143 0.027 Uiso calc 1 . .
C C35 0.76617(15) 0.6258(4) 0.44166(14) 0.0221(5) Uani d 1 . .
H H35 0.722698 0.742486 0.422673 0.026 Uiso calc 1 . .
C C36 0.84913(16) 0.7367(5) 0.47261(16) 0.0277(5) Uani d 1 . .
H H36A 0.855276 0.809402 0.525127 0.033 Uiso calc 1 . .
H H36B 0.894073 0.626681 0.479826 0.033 Uiso calc 1 . .
C C37 0.53570(15) 0.0359(4) 0.31928(14) 0.0222(5) Uani d 1 . .
C C38 0.44510(15) 0.0517(5) 0.27487(15) 0.0255(5) Uani d 1 . .
H H38A 0.417097 0.130629 0.308282 0.038 Uiso calc 1 . .
H H38B 0.421897 -0.097856 0.263079 0.038 Uiso calc 1 . .
H H38C 0.437085 0.132674 0.224223 0.038 Uiso calc 1 . .
C C39 0.59276(16) 0.2497(5) 0.55765(15) 0.0279(6) Uani d 1 . .
C C40 0.5876(2) 0.0572(6) 0.61001(17) 0.0354(7) Uani d 1 . .
H H40A 0.578982 -0.079620 0.578079 0.053 Uiso calc 1 . .
H H40B 0.541162 0.079141 0.631549 0.053 Uiso calc 1 . .
H H40C 0.639093 0.045837 0.654741 0.053 Uiso calc 1 . .
C C41 0.86038(18) 0.3428(5) 0.60992(15) 0.0326(6) Uani d 1 . .
C C42 0.9152(2) 0.1462(6) 0.63644(17) 0.0375(7) Uani d 1 . .
H H42A 0.883168 0.022697 0.648177 0.056 Uiso calc 1 . .
H H42B 0.960362 0.183859 0.685145 0.056 Uiso calc 1 . .
H H42C 0.938204 0.102746 0.593438 0.056 Uiso calc 1 . .
C C43 0.92782(16) 0.9685(5) 0.41543(17) 0.0283(5) Uani d 1 . .
C C44 0.92423(18) 1.1323(5) 0.3502(2) 0.0352(6) Uani d 1 . .
H H44A 0.890426 1.072087 0.298245 0.053 Uiso calc 1 . .
H H44B 0.980271 1.161330 0.348046 0.053 Uiso calc 1 . .
H H44C 0.899639 1.270909 0.361338 0.053 Uiso calc 1 . .

loop_
_atom_site_aniso_label
_atom_site_aniso_U_11
_atom_site_aniso_U_22
_atom_site_aniso_U_33
_atom_site_aniso_U_12
_atom_site_aniso_U_13
_atom_site_aniso_U_23
Br1 0.01892(12) 0.02848(15) 0.05928(18) 0.00424(11) 0.01851(11) 0.00576(13)
S1 0.0151(2) 0.0187(3) 0.0240(2) 0.0015(2) 0.00866(19) 0.0033(2)
S2 0.0149(2) 0.0184(3) 0.0248(2) -0.0013(2) 0.00720(19) 0.0027(2)
S3 0.0188(2) 0.0162(3) 0.0201(2) 0.0004(2) 0.00916(18) 0.0012(2)
O1 0.0162(7) 0.0215(9) 0.0208(7) -0.0012(7) 0.0064(6) -0.0001(7)
O2 0.0178(8) 0.0197(9) 0.0268(8) -0.0013(6) 0.0088(6) -0.0008(6)
O3 0.0289(9) 0.0290(10) 0.0255(8) -0.0005(8) 0.0151(7) 0.0046(7)
O4 0.0246(8) 0.0248(9) 0.0191(7) 0.0013(8) 0.0035(6) -0.0013(7)
O5 0.0223(9) 0.0254(10) 0.0370(10) -0.0040(7) 0.0071(7) 0.0052(8)
O6 0.0286(10) 0.0248(11) 0.0613(13) 0.0015(8) 0.0100(9) -0.0130(9)
O7 0.0529(14) 0.0450(14) 0.0372(11) 0.0105(11) 0.0305(10) 0.0039(9)
O8 0.0534(14) 0.0464(14) 0.0312(10) 0.0093(12) -0.0011(9) -0.0112(10)
O9 0.0244(10) 0.0413(12) 0.0470(12) -0.0057(9) 0.0030(9) 0.0085(10)
O10 0.0228(8) 0.0182(9) 0.0351(9) -0.0009(7) 0.0136(7) 0.0034(7)
N1 0.0163(9) 0.0204(10) 0.0189(8) 0.0004(7) 0.0079(7) -0.0008(7)
N2 0.0170(9) 0.0187(10) 0.0245(9) 0.0019(8) 0.0088(7) 0.0051(8)
C2 0.0165(10) 0.0193(11) 0.0194(9) -0.0007(9) 0.0086(8) -0.0017(9)
C3 0.0164(10) 0.0167(11) 0.0181(10) -0.0011(8) 0.0071(8) -0.0014(8)
C4 0.0177(10) 0.0183(11) 0.0166(9) -0.0018(9) 0.0071(8) -0.0014(9)
C5 0.0172(10) 0.0188(12) 0.0209(10) 0.0000(8) 0.0068(8) -0.0005(8)
C6 0.0179(11) 0.0180(11) 0.0157(9) -0.0009(8) 0.0079(8) -0.0008(8)
C7 0.0157(10) 0.0207(12) 0.0167(9) -0.0014(8) 0.0061(8) -0.0022(8)
C8 0.0187(11) 0.0239(13) 0.0195(10) 0.0021(9) 0.0071(8) 0.0024(9)
C9 0.0180(11) 0.0281(13) 0.0201(10) 0.0054(10) 0.0063(8) 0.0005(10)
C10 0.0158(9) 0.0303(13) 0.0226(10) -0.0015(11) 0.0073(8) -0.0014(11)
C11 0.0173(11) 0.0246(13) 0.0240(11) -0.0039(9) 0.0083(9) 0.0001(9)
C12 0.0160(11) 0.0207(12) 0.0191(10) -0.0002(9) 0.0053(8) -0.0010(9)
C13 0.0187(10) 0.0193(12) 0.0219(10) -0.0029(8) 0.0076(8) -0.0023(8)
C21 0.0190(11) 0.0195(11) 0.0227(10) -0.0026(9) 0.0116(9) 0.0016(9)
C22 0.0182(11) 0.0215(12) 0.0267(11) -0.0021(10) 0.0099(9) 0.0004(10)
C23 0.0211(11) 0.0192(11) 0.0299(12) -0.0015(9) 0.0136(9) 0.0003(9)
C24 0.0159(11) 0.0260(13) 0.0346(12) 0.0032(10) 0.0138(9) 0.0053(11)
C25 0.0172(11) 0.0260(13) 0.0326(13) -0.0031(10) 0.0097(9) -0.0001(10)
C26 0.0210(10) 0.0201(12) 0.0266(10) -0.0026(10) 0.0102(9) 0.0007(10)
C31 0.0165(10) 0.0179(11) 0.0200(10) -0.0003(9) 0.0077(8) 0.0010(8)
C32 0.0162(10) 0.0197(13) 0.0223(10) -0.0010(9) 0.0079(8) 0.0010(9)
C33 0.0224(11) 0.0221(12) 0.0215(10) -0.0003(9) 0.0104(9) 0.0028(9)
C34 0.0242(12) 0.0227(12) 0.0210(10) 0.0008(10) 0.0075(9) -0.0019(10)
C35 0.0222(12) 0.0207(12) 0.0228(11) -0.0014(9) 0.0061(9) -0.0022(9)
C36 0.0234(12) 0.0269(14) 0.0296(12) -0.0057(10) 0.0035(10) 0.0014(10)
C37 0.0235(12) 0.0234(13) 0.0235(11) -0.0033(10) 0.0128(9) -0.0038(10)
C38 0.0216(11) 0.0326(15) 0.0242(11) -0.0063(10) 0.0096(9) -0.0028(10)
C39 0.0280(12) 0.0387(17) 0.0202(11) -0.0052(11) 0.0122(9) -0.0025(10)
C40 0.0403(16) 0.0407(18) 0.0300(13) -0.0078(13) 0.0180(12) 0.0024(12)
C41 0.0381(14) 0.0354(17) 0.0215(11) 0.0039(12) 0.0050(10) -0.0017(11)
C42 0.0414(16) 0.0391(17) 0.0253(13) 0.0087(13) 0.0002(12) -0.0012(12)
C43 0.0227(12) 0.0249(13) 0.0361(13) -0.0042(10) 0.0072(10) -0.0019(11)
C44 0.0258(13) 0.0321(16) 0.0474(16) -0.0016(12) 0.0109(12) 0.0085(13)

loop_
_atom_type_symbol
_atom_type_description
_atom_type_scat_dispersion_real
_atom_type_scat_dispersion_imag
_atom_type_scat_source
C C 0.0181 0.0091 'International Tables Vol C Tables 4.2.6.8 and 6.1.1.4'
H H 0.0000 0.0000 'International Tables Vol C Tables 4.2.6.8 and 6.1.1.4'
Br Br -0.6763 1.2805 'International Tables Vol C Tables 4.2.6.8 and 6.1.1.4'
N N 0.0311 0.0180 'International Tables Vol C Tables 4.2.6.8 and 6.1.1.4'
O O 0.0492 0.0322 'International Tables Vol C Tables 4.2.6.8 and 6.1.1.4'
S S 0.3331 0.5567 'International Tables Vol C Tables 4.2.6.8 and 6.1.1.4'

loop_
_geom_angle_atom_site_label_1
_geom_angle_atom_site_label_2
_geom_angle_atom_site_label_3
_geom_angle_site_symmetry_1
_geom_angle_site_symmetry_3
_geom_angle
_geom_angle_publ_flag
C2 S1 C5 . . 92.15(12) y
C12 S2 C6 . . 88.99(12) y
C2 S3 C31 . . 98.36(11) y
C31 O1 C35 . . 110.22(17) ?
C37 O2 C32 . . 119.22(19) ?
C39 O3 C33 . . 117.1(2) ?
C41 O4 C34 . . 117.1(2) ?
C43 O5 C36 . . 115.6(2) ?
C6 N1 C7 . . 111.1(2) y
S1 C2 S3 . . 116.88(14) ?
C3 C2 S1 . . 113.32(18) ?
C3 C2 S3 . . 129.80(17) ?
C2 C3 C4 . . 111.2(2) ?
C2 C3 C6 . . 126.7(2) ?
C4 C3 C6 . . 122.0(2) ?
N2 C4 C3 . . 124.6(2) ?
N2 C4 C5 . . 123.3(2) ?
C5 C4 C3 . . 112.0(2) ?
C4 C5 S1 . . 111.20(17) ?
C4 C5 C13 . . 125.6(2) ?
C13 C5 S1 . . 123.20(18) ?
N1 C6 S2 . . 115.18(17) y
N1 C6 C3 . . 122.2(2) ?
C3 C6 S2 . . 122.57(18) ?
N1 C7 C8 . . 125.2(2) ?
N1 C7 C12 . . 114.8(2) y
C8 C7 C12 . . 120.0(2) ?
C9 C8 C7 . . 118.4(2) ?
C8 C9 C10 . . 121.0(2) ?
C11 C10 C9 . . 121.0(2) ?
C10 C11 C12 . . 118.2(2) ?
C7 C12 S2 . . 109.94(17) y
C11 C12 S2 . . 128.6(2) ?
C11 C12 C7 . . 121.5(2) ?
O10 C13 C5 . . 121.9(2) ?
O10 C13 C21 . . 120.4(2) ?
C5 C13 C21 . . 117.7(2) ?
C22 C21 C13 . . 119.8(2) ?
C22 C21 C26 . . 119.8(2) ?
C26 C21 C13 . . 120.4(2) ?
C21 C22 C23 . . 120.6(2) ?
C24 C23 C22 . . 118.4(2) ?
C23 C24 Br1 . . 118.1(2) ?
C23 C24 C25 . . 122.0(2) ?
C25 C24 Br1 . . 119.82(19) ?
C24 C25 C26 . . 119.0(2) ?
C25 C26 C21 . . 120.1(2) ?
O1 C31 S3 . . 108.36(15) ?
O1 C31 C32 . . 110.05(18) ?
C32 C31 S3 . . 109.08(16) ?
O2 C32 C31 . . 107.04(18) ?
O2 C32 C33 . . 105.88(18) ?
C33 C32 C31 . . 110.08(19) ?
O3 C33 C32 . . 106.6(2) ?
O3 C33 C34 . . 110.14(19) ?
C32 C33 C34 . . 114.36(19) ?
O4 C34 C33 . . 109.2(2) ?
O4 C34 C35 . . 111.1(2) ?
C35 C34 C33 . . 108.05(19) ?
O1 C35 C34 . . 109.6(2) ?
O1 C35 C36 . . 107.2(2) ?
C36 C35 C34 . . 113.5(2) ?
O5 C36 C35 . . 106.3(2) ?
O2 C37 C38 . . 109.8(2) ?
O6 C37 O2 . . 124.0(2) ?
O6 C37 C38 . . 126.1(2) ?
O3 C39 C40 . . 109.7(2) ?
O7 C39 O3 . . 123.3(2) ?
O7 C39 C40 . . 127.0(3) ?
O4 C41 C42 . . 111.4(2) ?
O8 C41 O4 . . 122.8(3) ?
O8 C41 C42 . . 125.7(3) ?
O5 C43 C44 . . 111.4(2) ?
O9 C43 O5 . . 122.8(3) ?
O9 C43 C44 . . 125.8(3) ?
C4 N2 H01 . . 121(2) ?
C4 N2 H02 . . 116(3) ?
H01 N2 H02 . . 123(3) ?
C9 C8 H8 . . 120.8 ?
C7 C8 H8 . . 120.8 ?
C8 C9 H9 . . 119.5 ?
C10 C9 H9 . . 119.5 ?
C11 C10 H10 . . 119.5 ?
C9 C10 H10 . . 119.5 ?
C10 C11 H11 . . 120.9 ?
C12 C11 H11 . . 120.9 ?
C21 C22 H22 . . 119.7 ?
C23 C22 H22 . . 119.7 ?
C24 C23 H23 . . 120.8 ?
C22 C23 H23 . . 120.8 ?
C24 C25 H25 . . 120.5 ?
C26 C25 H25 . . 120.5 ?
C25 C26 H26 . . 120.0 ?
C21 C26 H26 . . 120.0 ?
O1 C31 H31 . . 109.8 ?
C32 C31 H31 . . 109.8 ?
S3 C31 H31 . . 109.8 ?
O2 C32 H32 . . 111.2 ?
C33 C32 H32 . . 111.2 ?
C31 C32 H32 . . 111.2 ?
O3 C33 H33 . . 108.5 ?
C32 C33 H33 . . 108.5 ?
C34 C33 H33 . . 108.5 ?
O4 C34 H34 . . 109.5 ?
C35 C34 H34 . . 109.5 ?
C33 C34 H34 . . 109.5 ?
O1 C35 H35 . . 108.8 ?
C36 C35 H35 . . 108.8 ?
C34 C35 H35 . . 108.8 ?
O5 C36 H36A . . 110.5 ?
C35 C36 H36A . . 110.5 ?
O5 C36 H36B . . 110.5 ?
C35 C36 H36B . . 110.5 ?
H36A C36 H36B . . 108.7 ?
C37 C38 H38A . . 109.5 ?
C37 C38 H38B . . 109.5 ?
H38A C38 H38B . . 109.5 ?
C37 C38 H38C . . 109.5 ?
H38A C38 H38C . . 109.5 ?
H38B C38 H38C . . 109.5 ?
C39 C40 H40A . . 109.5 ?
C39 C40 H40B . . 109.5 ?
H40A C40 H40B . . 109.5 ?
C39 C40 H40C . . 109.5 ?
H40A C40 H40C . . 109.5 ?
H40B C40 H40C . . 109.5 ?
C41 C42 H42A . . 109.5 ?
C41 C42 H42B . . 109.5 ?
H42A C42 H42B . . 109.5 ?
C41 C42 H42C . . 109.5 ?
H42A C42 H42C . . 109.5 ?
H42B C42 H42C . . 109.5 ?
C43 C44 H44A . . 109.5 ?
C43 C44 H44B . . 109.5 ?
H44A C44 H44B . . 109.5 ?
C43 C44 H44C . . 109.5 ?
H44A C44 H44C . . 109.5 ?
H44B C44 H44C . . 109.5 ?

loop_
_geom_bond_atom_site_label_1
_geom_bond_atom_site_label_2
_geom_bond_site_symmetry_2
_geom_bond_distance
_geom_bond_publ_flag
Br1 C24 . 1.898(2) ?
S1 C2 . 1.703(2) y
S1 C5 . 1.731(2) y
S2 C6 . 1.762(2) y
S2 C12 . 1.733(2) y
S3 C2 . 1.759(2) y
S3 C31 . 1.819(2) y
O1 C31 . 1.412(3) ?
O1 C35 . 1.436(3) ?
O2 C32 . 1.441(3) ?
O2 C37 . 1.348(3) ?
O3 C33 . 1.439(3) ?
O3 C39 . 1.361(3) ?
O4 C34 . 1.442(3) ?
O4 C41 . 1.364(3) ?
O5 C36 . 1.443(3) ?
O5 C43 . 1.338(3) ?
O6 C37 . 1.196(3) ?
O7 C39 . 1.194(4) ?
O8 C41 . 1.205(4) ?
O9 C43 . 1.210(3) ?
O10 C13 . 1.237(3) ?
N1 C6 . 1.308(3) ?
N1 C7 . 1.390(3) ?
N2 C4 . 1.343(3) ?
C2 C3 . 1.389(3) ?
C3 C4 . 1.442(3) ?
C3 C6 . 1.457(3) ?
C4 C5 . 1.406(3) ?
C5 C13 . 1.446(3) ?
C7 C8 . 1.398(3) ?
C7 C12 . 1.404(3) ?
C8 C9 . 1.392(3) ?
C9 C10 . 1.402(4) ?
C10 C11 . 1.382(4) ?
C11 C12 . 1.394(3) ?
C13 C21 . 1.500(3) ?
C21 C22 . 1.394(4) ?
C21 C26 . 1.396(3) ?
C22 C23 . 1.394(3) ?
C23 C24 . 1.388(3) ?
C24 C25 . 1.388(4) ?
C25 C26 . 1.390(4) ?
C31 C32 . 1.532(3) ?
C32 C33 . 1.523(3) ?
C33 C34 . 1.526(3) ?
C34 C35 . 1.521(3) ?
C35 C36 . 1.503(3) ?
C37 C38 . 1.499(3) ?
C39 C40 . 1.494(4) ?
C41 C42 . 1.490(4) ?
C43 C44 . 1.492(4) ?
N2 H01 . 0.86(3) ?
N2 H02 . 0.86(3) ?
C8 H8 . 0.9500 ?
C9 H9 . 0.9500 ?
C10 H10 . 0.9500 ?
C11 H11 . 0.9500 ?
C22 H22 . 0.9500 ?
C23 H23 . 0.9500 ?
C25 H25 . 0.9500 ?
C26 H26 . 0.9500 ?
C31 H31 . 1.0000 ?
C32 H32 . 1.0000 ?
C33 H33 . 1.0000 ?
C34 H34 . 1.0000 ?
C35 H35 . 1.0000 ?
C36 H36A . 0.9900 ?
C36 H36B . 0.9900 ?
C38 H38A . 0.9800 ?
C38 H38B . 0.9800 ?
C38 H38C . 0.9800 ?
C40 H40A . 0.9800 ?
C40 H40B . 0.9800 ?
C40 H40C . 0.9800 ?
C42 H42A . 0.9800 ?
C42 H42B . 0.9800 ?
C42 H42C . 0.9800 ?
C44 H44A . 0.9800 ?
C44 H44B . 0.9800 ?
C44 H44C . 0.9800 ?

loop_
_geom_hbond_atom_site_label_D
_geom_hbond_atom_site_label_H
_geom_hbond_atom_site_label_A
_geom_hbond_site_symmetry_A
_geom_hbond_distance_DH
_geom_hbond_distance_HA
_geom_hbond_distance_DA
_geom_hbond_angle_DHA
_geom_hbond_publ_flag
N2 H01 N1 . 0.86(3) 2.12(3) 2.746(3) 129(3) yes
N2 H02 O10 . 0.86(3) 2.14(3) 2.795(3) 133(3) yes
C11 H11 Br1 1_455 0.95 2.97 3.710(2) 135.4 ?
C31 H31 O6 1_565 1.00 2.34 3.290(3) 158.3 yes
C35 H35 O6 1_565 1.00 2.62 3.532(3) 150.8 ?
C36 H36B O9 2_746 0.99 2.33 3.294(4) 163.7 yes

loop_
_geom_torsion_atom_site_label_1
_geom_torsion_atom_site_label_2
_geom_torsion_atom_site_label_3
_geom_torsion_atom_site_label_4
_geom_torsion_site_symmetry_1
_geom_torsion_site_symmetry_2
_geom_torsion_site_symmetry_3
_geom_torsion_site_symmetry_4
_geom_torsion
_geom_torsion_publ_flag
Br1 C24 C25 C26 . . . . -176.89(19) ?
S1 C2 C3 C4 . . . . -2.1(2) ?
S1 C2 C3 C6 . . . . 174.13(19) ?
S1 C5 C13 O10 . . . . -171.04(18) ?
S1 C5 C13 C21 . . . . 10.0(3) ?
S3 C2 C3 C4 . . . . 178.18(17) ?
S3 C2 C3 C6 . . . . -5.6(4) ?
S3 C31 C32 O2 . . . . -73.6(2) ?
S3 C31 C32 C33 . . . . 171.81(16) ?
O1 C31 C32 O2 . . . . 167.69(18) ?
O1 C31 C32 C33 . . . . 53.1(2) y
O1 C35 C36 O5 . . . . 70.6(3) ?
O2 C32 C33 O3 . . . . 76.8(2) ?
O2 C32 C33 C34 . . . . -161.3(2) ?
O3 C33 C34 O4 . . . . 47.2(2) ?
O3 C33 C34 C35 . . . . 168.1(2) ?
O4 C34 C35 O1 . . . . 61.9(2) ?
O4 C34 C35 C36 . . . . -58.0(3) ?
O10 C13 C21 C22 . . . . -123.4(3) ?
O10 C13 C21 C26 . . . . 55.7(3) ?
N1 C7 C8 C9 . . . . -177.1(2) ?
N1 C7 C12 S2 . . . . -1.1(2) ?
N1 C7 C12 C11 . . . . 177.7(2) ?
N2 C4 C5 S1 . . . . 178.69(18) ?
N2 C4 C5 C13 . . . . -3.7(4) ?
C2 S1 C5 C4 . . . . 1.97(18) ?
C2 S1 C5 C13 . . . . -175.7(2) ?
C2 S3 C31 O1 . . . . -66.64(17) ?
C2 S3 C31 C32 . . . . 173.56(15) ?
C2 C3 C4 N2 . . . . -178.6(2) ?
C2 C3 C4 C5 . . . . 3.6(3) ?
C2 C3 C6 S2 . . . . -4.9(3) ?
C2 C3 C6 N1 . . . . 177.6(2) ?
C3 C4 C5 S1 . . . . -3.5(2) ?
C3 C4 C5 C13 . . . . 174.1(2) ?
C4 C3 C6 S2 . . . . 170.96(17) ?
C4 C3 C6 N1 . . . . -6.5(3) ?
C4 C5 C13 O10 . . . . 11.6(4) ?
C4 C5 C13 C21 . . . . -167.4(2) ?
C5 S1 C2 S3 . . . . 179.85(14) ?
C5 S1 C2 C3 . . . . 0.13(18) ?
C5 C13 C21 C22 . . . . 55.6(3) ?
C5 C13 C21 C26 . . . . -125.3(2) ?
C6 S2 C12 C7 . . . . 1.47(17) ?
C6 S2 C12 C11 . . . . -177.2(2) ?
C6 N1 C7 C8 . . . . 178.1(2) ?
C6 N1 C7 C12 . . . . -0.2(3) ?
C6 C3 C4 N2 . . . . 4.9(3) ?
C6 C3 C4 C5 . . . . -172.8(2) ?
C7 N1 C6 S2 . . . . 1.4(2) ?
C7 N1 C6 C3 . . . . 179.0(2) ?
C7 C8 C9 C10 . . . . -0.7(3) ?
C8 C7 C12 S2 . . . . -179.43(18) ?
C8 C7 C12 C11 . . . . -0.6(3) ?
C8 C9 C10 C11 . . . . -0.2(4) ?
C9 C10 C11 C12 . . . . 0.7(4) ?
C10 C11 C12 S2 . . . . 178.28(19) ?
C10 C11 C12 C7 . . . . -0.3(4) ?
C12 S2 C6 N1 . . . . -1.70(18) ?
C12 S2 C6 C3 . . . . -179.36(19) ?
C12 C7 C8 C9 . . . . 1.1(3) ?
C13 C21 C22 C23 . . . . 179.7(2) ?
C13 C21 C26 C25 . . . . 178.3(2) ?
C21 C22 C23 C24 . . . . 2.3(4) ?
C22 C21 C26 C25 . . . . -2.6(4) ?
C22 C23 C24 Br1 . . . . 174.97(18) ?
C22 C23 C24 C25 . . . . -3.3(4) ?
C23 C24 C25 C26 . . . . 1.4(4) ?
C24 C25 C26 C21 . . . . 1.6(4) ?
C26 C21 C22 C23 . . . . 0.6(3) ?
C31 S3 C2 S1 . . . . 105.40(14) ?
C31 S3 C2 C3 . . . . -74.9(2) ?
C31 O1 C35 C34 . . . . 69.4(2) y
C31 O1 C35 C36 . . . . -166.9(2) ?
C31 C32 C33 O3 . . . . -167.85(18) ?
C31 C32 C33 C34 . . . . -45.9(3) y
C32 O2 C37 O6 . . . . 2.7(3) ?
C32 O2 C37 C38 . . . . -176.21(19) ?
C32 C33 C34 O4 . . . . -72.8(2) ?
C32 C33 C34 C35 . . . . 48.1(3) y
C33 O3 C39 O7 . . . . 0.9(4) ?
C33 O3 C39 C40 . . . . -177.5(2) ?
C33 C34 C35 O1 . . . . -57.9(3) y
C33 C34 C35 C36 . . . . -177.7(2) ?
C34 O4 C41 O8 . . . . -5.0(4) ?
C34 O4 C41 C42 . . . . 174.8(2) ?
C34 C35 C36 O5 . . . . -168.2(2) ?
C35 O1 C31 S3 . . . . 174.79(15) ?
C35 O1 C31 C32 . . . . -66.0(2) y
C36 O5 C43 O9 . . . . -1.6(4) ?
C36 O5 C43 C44 . . . . 178.8(2) ?
C37 O2 C32 C31 . . . . 119.2(2) ?
C37 O2 C32 C33 . . . . -123.3(2) ?
C39 O3 C33 C32 . . . . -132.7(2) ?
C39 O3 C33 C34 . . . . 102.8(2) ?
C41 O4 C34 C33 . . . . -136.2(2) ?
C41 O4 C34 C35 . . . . 104.8(3) ?
C43 O5 C36 C35 . . . . -160.4(2) ?

_cod_database_fobs_code 1566903
